data_4512615
loop_
_publ_author_name
'Zheng, Sheng-Run'
'Pan, Mei'
'Wu, Kai'
'Chen, Ling'
'Jiang, Ji-Jun'
'Wang, Da-Wei'
'Shi, Jian-Ying'
'Su, Cheng-Yong'

_publ_section_title
;
 Assembly of Binuclear, Tetranuclear, and Multinuclear Complexes from
 Pincer-Like Mononuclear Metallotectons: Structural Diversity Dependent on
 Precursors
;
_journal_issue 2
_journal_name_full 'Crystal Growth &amp; Design'
_journal_page_first 625
_journal_paper_doi 10.1021/cg501306n
_journal_volume 15
_journal_year 2015
_chemical_formula_sum 'C126 H140 Cd4 Cl8 N32 O40'
_chemical_formula_weight 3475.90
_chemical_name_systematic
; 
 ? 
;
_space_group_IT_number 2
_symmetry_cell_setting triclinic
_symmetry_space_group_name_Hall '-P 1'
_symmetry_space_group_name_H-M 'P -1'
_atom_sites_solution_hydrogens geom
_atom_sites_solution_primary direct
_atom_sites_solution_secondary difmap
_audit_creation_method SHELXL-97
_cell_angle_alpha 111.146(5)
_cell_angle_beta 96.060(5)
_cell_angle_gamma 91.536(5)
_cell_formula_units_Z 1
_cell_length_a 14.1870(10)
_cell_length_b 14.5672(9)
_cell_length_c 19.9189(9)
_cell_measurement_reflns_used 6999
_cell_measurement_temperature 150(2)
_cell_measurement_theta_max 30.1038
_cell_measurement_theta_min 2.6923
_cell_volume 3808.5(4)
_computing_cell_refinement
;
CrysAlis RED, Oxford Diffraction Ltd.,
Version 1.171.31.7 (release 18-10-2006 CrysAlis171 .NET)
(compiled Oct 18 2006,16:28:17)
;
_computing_data_collection
;
CrysAlis CCD, Oxford Diffraction Ltd.,
Version 1.171.31.7 (release 18-10-2006 CrysAlis171 .NET)
(compiled Oct 18 2006,16:28:17)
;
_computing_data_reduction
;
CrysAlis RED, Oxford Diffraction Ltd.,
Version 1.171.31.7 (release 18-10-2006 CrysAlis171 .NET)
(compiled Oct 18 2006,16:28:17)
;
_computing_structure_refinement 'SHELXL-97 (Sheldrick, 1997)'
_computing_structure_solution 'SHELXS-97 (Sheldrick, 1990)'
_diffrn_ambient_temperature 150(2)
_diffrn_detector_area_resol_mean 16.0855
_diffrn_measured_fraction_theta_full 0.975
_diffrn_measured_fraction_theta_max 0.975
_diffrn_measurement_device_type 'Gemini S Ultra'
_diffrn_measurement_method '\w and \p scan'
_diffrn_radiation_monochromator graphite
_diffrn_radiation_source 'Enhance (Mo) X-ray Source'
_diffrn_radiation_type MoK\a
_diffrn_radiation_wavelength 0.71073
_diffrn_reflns_av_R_equivalents 0.0459
_diffrn_reflns_av_sigmaI/netI 0.1218
_diffrn_reflns_limit_h_max 17
_diffrn_reflns_limit_h_min -16
_diffrn_reflns_limit_k_max 14
_diffrn_reflns_limit_k_min -17
_diffrn_reflns_limit_l_max 24
_diffrn_reflns_limit_l_min -24
_diffrn_reflns_number 24871
_diffrn_reflns_theta_full 26.00
_diffrn_reflns_theta_max 26.00
_diffrn_reflns_theta_min 2.70
_exptl_absorpt_coefficient_mu 0.777
_exptl_absorpt_correction_T_max 0.8600
_exptl_absorpt_correction_T_min 0.7672
_exptl_absorpt_correction_type multi-scan
_exptl_crystal_colour 'pale yellow'
_exptl_crystal_density_diffrn 1.516
_exptl_crystal_density_method 'not measured'
_exptl_crystal_description block
_exptl_crystal_F_000 1768
_exptl_crystal_size_max 0.36
_exptl_crystal_size_mid 0.30
_exptl_crystal_size_min 0.20
_refine_diff_density_max 3.383
_refine_diff_density_min -0.978
_refine_diff_density_rms 0.168
_refine_ls_extinction_method none
_refine_ls_goodness_of_fit_ref 1.025
_refine_ls_hydrogen_treatment constr
_refine_ls_matrix_type full
_refine_ls_number_parameters 960
_refine_ls_number_reflns 14593
_refine_ls_number_restraints 4
_refine_ls_restrained_S_all 1.026
_refine_ls_R_factor_all 0.1199
_refine_ls_R_factor_gt 0.0762
_refine_ls_shift/su_max 0.000
_refine_ls_shift/su_mean 0.000
_refine_ls_structure_factor_coef Fsqd
_refine_ls_weighting_details 'calc w=1/[\s^2^(Fo^2^)+(0.1379P)^2^+0.0000P] where P=(Fo^2^+2Fc^2^)/3'
_refine_ls_weighting_scheme calc
_refine_ls_wR_factor_gt 0.2244
_refine_ls_wR_factor_ref 0.2416
_reflns_number_gt 8986
_reflns_number_total 14593
_reflns_threshold_expression >2sigma(I)
_cod_data_source_file cg501306n_si_001.cif
_cod_data_source_block complex6
_cod_depositor_comments
;
The following automatic conversions were performed:

'_symmetry_cell_setting' value 'Triclinic' changed to 'triclinic'
according to
/usr/data/users/saulius/crontab/automatic-downloads/rss-feeds/ACS/lib/dictionaries/cif_core.dic
dictionary named 'cif_core.dic' version 2.4.2 from 2011-04-26.

Automatic conversion script
Id: cif_fix_values 3008 2015-01-20 13:52:24Z robertas 

 Adding full bibliography for 4512610--4512617.cif.
;
_cod_original_sg_symbol_H-M 'P-1   '
_cod_database_code 4512615

loop_
_symmetry_equiv_pos_as_xyz
'x, y, z'
'-x, -y, -z'

loop_
_atom_site_label
_atom_site_type_symbol
_atom_site_fract_x
_atom_site_fract_y
_atom_site_fract_z
_atom_site_U_iso_or_equiv
_atom_site_adp_type
_atom_site_occupancy
_atom_site_symmetry_multiplicity
_atom_site_calc_flag
_atom_site_refinement_flags
_atom_site_disorder_assembly
_atom_site_disorder_group
Cd1 Cd 0.20054(4) 0.42293(4) 0.74320(3) 0.02607(19) Uani 1 1 d . . .
Cd2 Cd 0.32304(4) 1.12110(4) 1.27975(3) 0.01989(17) Uani 1 1 d . . .
C1 C 0.0099(6) 0.5066(6) 0.6600(4) 0.0251(18) Uani 1 1 d . . .
C2 C -0.0736(7) 0.4774(7) 0.6771(5) 0.040(2) Uani 1 1 d . . .
H2A H -0.0729 0.4448 0.7096 0.048 Uiso 1 1 calc R . .
C3 C -0.1590(7) 0.4964(8) 0.6462(5) 0.046(2) Uani 1 1 d . . .
H3A H -0.2158 0.4771 0.6584 0.055 Uiso 1 1 calc R . .
C4 C -0.1606(8) 0.5446(8) 0.5965(6) 0.055(3) Uani 1 1 d . . .
H4A H -0.2187 0.5562 0.5757 0.066 Uiso 1 1 calc R . .
C5 C -0.0778(8) 0.5749(7) 0.5781(5) 0.044(2) Uani 1 1 d . . .
H5A H -0.0788 0.6068 0.5452 0.053 Uiso 1 1 calc R . .
C6 C 0.0072(7) 0.5561(6) 0.6103(4) 0.034(2) Uani 1 1 d . . .
C7 C 0.1579(7) 0.5432(6) 0.6492(5) 0.036(2) Uani 1 1 d . . .
C8 C 0.3107(8) 0.6030(9) 0.6182(6) 0.061(3) Uani 1 1 d . . .
H8A H 0.3782 0.6047 0.6303 0.092 Uiso 1 1 calc R . .
H8B H 0.2914 0.6691 0.6304 0.092 Uiso 1 1 calc R . .
H8C H 0.2941 0.5672 0.5671 0.092 Uiso 1 1 calc R . .
C9 C 0.2614(7) 0.5530(7) 0.6597(5) 0.037(2) Uani 1 1 d . . .
C10 C 0.4052(7) 0.5293(9) 0.7206(6) 0.056(3) Uani 1 1 d . . .
H10A H 0.4276 0.5969 0.7303 0.068 Uiso 1 1 calc R . .
H10B H 0.4318 0.4872 0.6780 0.068 Uiso 1 1 calc R . .
C11 C 0.4404(7) 0.5018(8) 0.7841(5) 0.055(3) Uani 1 1 d . . .
H11A H 0.5063 0.5269 0.7992 0.066 Uiso 1 1 calc R . .
H11B H 0.4050 0.5363 0.8237 0.066 Uiso 1 1 calc R . .
C12 C 0.4352(7) 0.3941(8) 0.7745(5) 0.051(3) Uani 1 1 d . . .
H12A H 0.4559 0.3557 0.7283 0.061 Uiso 1 1 calc R . .
H12B H 0.4780 0.3849 0.8125 0.061 Uiso 1 1 calc R . .
C13 C 0.4068(8) 0.2320(8) 0.8197(7) 0.068(4) Uani 1 1 d . . .
H13A H 0.4674 0.2603 0.8167 0.102 Uiso 1 1 calc R . .
H13B H 0.3998 0.1638 0.7883 0.102 Uiso 1 1 calc R . .
H13C H 0.4030 0.2372 0.8687 0.102 Uiso 1 1 calc R . .
C14 C 0.3289(7) 0.2866(8) 0.7965(5) 0.048(3) Uani 1 1 d . . .
C15 C 0.2266(7) 0.2536(7) 0.7977(5) 0.042(2) Uani 1 1 d . . .
C16 C 0.0738(7) 0.2444(6) 0.7819(4) 0.030(2) Uani 1 1 d . . .
C17 C -0.0214(7) 0.2540(7) 0.7651(5) 0.040(2) Uani 1 1 d . . .
H17A H -0.0407 0.2980 0.7432 0.048 Uiso 1 1 calc R . .
C18 C -0.0859(8) 0.1976(7) 0.7815(5) 0.048(3) Uani 1 1 d . . .
H18A H -0.1501 0.2027 0.7691 0.057 Uiso 1 1 calc R . .
C19 C -0.0604(9) 0.1318(7) 0.8162(5) 0.054(3) Uani 1 1 d . . .
H19A H -0.1069 0.0979 0.8296 0.065 Uiso 1 1 calc R . .
C20 C 0.0354(10) 0.1180(7) 0.8305(5) 0.056(3) Uani 1 1 d . . .
H20A H 0.0540 0.0719 0.8507 0.067 Uiso 1 1 calc R . .
C21 C 0.1022(8) 0.1747(7) 0.8137(5) 0.041(2) Uani 1 1 d . . .
C22 C 0.2355(7) 0.5361(7) 0.9163(4) 0.037(2) Uani 1 1 d . . .
H22A H 0.2566 0.4754 0.9145 0.044 Uiso 1 1 calc R . .
C23 C 0.2576(7) 0.6152(7) 0.9790(4) 0.037(2) Uani 1 1 d . . .
H23A H 0.2955 0.6081 1.0176 0.044 Uiso 1 1 calc R . .
C24 C 0.2245(5) 0.7059(6) 0.9859(4) 0.0226(17) Uani 1 1 d . . .
C25 C 0.1675(7) 0.7084(7) 0.9248(4) 0.042(2) Uani 1 1 d . . .
H25A H 0.1418 0.7669 0.9258 0.050 Uiso 1 1 calc R . .
C26 C 0.1502(7) 0.6268(6) 0.8650(5) 0.039(2) Uani 1 1 d . . .
H26A H 0.1106 0.6307 0.8259 0.047 Uiso 1 1 calc R . .
C27 C 0.2502(6) 0.7958(6) 1.0519(4) 0.0225(17) Uani 1 1 d . . .
C28 C 0.2957(7) 0.7928(6) 1.1161(4) 0.035(2) Uani 1 1 d . . .
H28A H 0.3109 0.7328 1.1195 0.042 Uiso 1 1 calc R . .
C29 C 0.3182(7) 0.8799(6) 1.1749(4) 0.032(2) Uani 1 1 d . . .
H29A H 0.3487 0.8760 1.2174 0.038 Uiso 1 1 calc R . .
C30 C 0.2567(8) 0.9692(7) 1.1128(5) 0.046(3) Uani 1 1 d . . .
H30A H 0.2424 1.0300 1.1105 0.055 Uiso 1 1 calc R . .
C31 C 0.2317(8) 0.8875(7) 1.0517(5) 0.044(3) Uani 1 1 d . . .
H31A H 0.2022 0.8941 1.0099 0.053 Uiso 1 1 calc R . .
C32 C 0.5169(6) 1.0118(6) 1.3377(4) 0.0242(18) Uani 1 1 d . . .
C33 C 0.5941(6) 1.0348(7) 1.3086(5) 0.031(2) Uani 1 1 d . . .
H33A H 0.5907 1.0767 1.2827 0.038 Uiso 1 1 calc R . .
C34 C 0.6767(6) 0.9919(7) 1.3202(5) 0.042(2) Uani 1 1 d . . .
H34A H 0.7303 1.0053 1.3013 0.050 Uiso 1 1 calc R . .
C35 C 0.6830(7) 0.9309(7) 1.3583(5) 0.047(3) Uani 1 1 d . . .
H35A H 0.7402 0.9029 1.3637 0.056 Uiso 1 1 calc R . .
C36 C 0.6083(7) 0.9096(7) 1.3886(5) 0.042(2) Uani 1 1 d . . .
H36A H 0.6136 0.8693 1.4158 0.051 Uiso 1 1 calc R . .
C37 C 0.5241(6) 0.9503(6) 1.3776(4) 0.031(2) Uani 1 1 d . . .
C38 C 0.3773(6) 0.9947(6) 1.3707(4) 0.0220(17) Uani 1 1 d . . .
C39 C 0.2357(6) 0.9483(7) 1.4189(5) 0.040(2) Uani 1 1 d . . .
H39A H 0.1693 0.9589 1.4201 0.061 Uiso 1 1 calc R . .
H39B H 0.2676 0.9712 1.4676 0.061 Uiso 1 1 calc R . .
H39C H 0.2433 0.8791 1.3957 0.061 Uiso 1 1 calc R . .
C40 C 0.2767(6) 1.0025(6) 1.3784(4) 0.0262(18) Uani 1 1 d . . .
C41 C 0.1325(6) 1.0737(6) 1.3554(4) 0.0279(18) Uani 1 1 d . . .
H41A H 0.1179 1.0696 1.4007 0.034 Uiso 1 1 calc R . .
H41B H 0.0934 1.0224 1.3162 0.034 Uiso 1 1 calc R . .
C42 C 0.1074(6) 1.1743(6) 1.3536(4) 0.032(2) Uani 1 1 d . . .
H42A H 0.0506 1.1926 1.3771 0.038 Uiso 1 1 calc R . .
H42B H 0.1584 1.2227 1.3821 0.038 Uiso 1 1 calc R . .
C43 C 0.0907(6) 1.1812(7) 1.2804(4) 0.033(2) Uani 1 1 d . . .
H43A H 0.0511 1.1239 1.2478 0.040 Uiso 1 1 calc R . .
H43B H 0.0567 1.2393 1.2838 0.040 Uiso 1 1 calc R . .
C44 C 0.0990(7) 1.2639(8) 1.1706(5) 0.045(3) Uani 1 1 d . . .
H44A H 0.0434 1.2563 1.1923 0.067 Uiso 1 1 calc R . .
H44B H 0.0876 1.2281 1.1192 0.067 Uiso 1 1 calc R . .
H44C H 0.1130 1.3325 1.1799 0.067 Uiso 1 1 calc R . .
C45 C 0.1808(6) 1.2247(6) 1.2022(4) 0.0268(18) Uani 1 1 d . . .
C46 C 0.2746(6) 1.2288(6) 1.1756(4) 0.0232(17) Uani 1 1 d . . .
C47 C 0.4218(6) 1.2106(6) 1.1606(4) 0.0303(19) Uani 1 1 d . . .
C48 C 0.5168(6) 1.1894(7) 1.1642(5) 0.039(2) Uani 1 1 d . . .
H48A H 0.5426 1.1598 1.1956 0.047 Uiso 1 1 calc R . .
C49 C 0.5722(7) 1.2150(8) 1.1180(6) 0.055(3) Uani 1 1 d . . .
H49A H 0.6358 1.2012 1.1180 0.066 Uiso 1 1 calc R . .
C50 C 0.5320(8) 1.2612(8) 1.0721(6) 0.050(3) Uani 1 1 d . . .
H50A H 0.5703 1.2780 1.0425 0.060 Uiso 1 1 calc R . .
C51 C 0.4409(7) 1.2820(7) 1.0691(5) 0.043(2) Uani 1 1 d . . .
H51A H 0.4156 1.3122 1.0380 0.052 Uiso 1 1 calc R . .
C52 C 0.3846(6) 1.2567(6) 1.1144(4) 0.032(2) Uani 1 1 d . . .
C53 C 0.4264(7) 1.2807(6) 1.4353(4) 0.040(2) Uani 1 1 d . . .
H53A H 0.4234 1.2242 1.4467 0.049 Uiso 1 1 calc R . .
C54 C 0.4718(7) 1.3674(6) 1.4877(4) 0.040(2) Uani 1 1 d . . .
H54A H 0.4992 1.3670 1.5321 0.048 Uiso 1 1 calc R . .
C55 C 0.4759(5) 1.4534(6) 1.4736(4) 0.0249(18) Uani 1 1 d . . .
C56 C 0.4297(6) 1.4485(6) 1.4063(4) 0.0272(18) Uani 1 1 d . . .
H56A H 0.4276 1.5049 1.3948 0.033 Uiso 1 1 calc R . .
C57 C 0.3875(6) 1.3599(6) 1.3573(4) 0.033(2) Uani 1 1 d . . .
H57A H 0.3576 1.3581 1.3129 0.040 Uiso 1 1 calc R . .
C58 C 0.1032(10) 0.3177(9) -0.0002(6) 0.069(4) Uani 1 1 d . . .
H58A H 0.1009 0.2496 -0.0234 0.083 Uiso 1 1 calc R . .
C59 C 0.0352(9) 0.3679(8) -0.0236(5) 0.060(3) Uani 1 1 d . . .
H59A H -0.0111 0.3340 -0.0620 0.072 Uiso 1 1 calc R . .
C60 C 0.0352(7) 0.4706(8) 0.0106(5) 0.045(3) Uani 1 1 d . . .
C61 C 0.1086(9) 0.5146(9) 0.0666(7) 0.082(5) Uani 1 1 d . . .
H61A H 0.1126 0.5826 0.0909 0.099 Uiso 1 1 calc R . .
C62 C 0.1758(11) 0.4587(11) 0.0866(8) 0.095(5) Uani 1 1 d . . .
H62A H 0.2243 0.4904 0.1239 0.113 Uiso 1 1 calc R . .
N1 N 0.1048(5) 0.4993(5) 0.6827(3) 0.0285(16) Uani 1 1 d . . .
N2 N 0.1026(6) 0.5783(5) 0.6053(4) 0.0355(18) Uani 1 1 d . . .
H2B H 0.1224 0.6087 0.5790 0.043 Uiso 1 1 calc R . .
N3 N 0.3016(5) 0.5201(6) 0.7050(4) 0.0370(18) Uani 1 1 d . . .
N4 N 0.3407(5) 0.3586(6) 0.7768(4) 0.0377(19) Uani 1 1 d . . .
N5 N 0.1559(5) 0.2923(5) 0.7730(3) 0.0293(16) Uani 1 1 d . . .
N6 N 0.1992(7) 0.1831(6) 0.8223(4) 0.048(2) Uani 1 1 d . . .
H6A H 0.2362 0.1496 0.8402 0.058 Uiso 1 1 calc R . .
N7 N 0.1856(5) 0.5404(5) 0.8576(3) 0.0273(16) Uani 1 1 d . . .
N8 N 0.2995(5) 0.9689(5) 1.1751(3) 0.0278(16) Uani 1 1 d . . .
N9 N 0.4237(5) 1.0404(5) 1.3343(3) 0.0247(15) Uani 1 1 d . . .
N10 N 0.4357(5) 0.9428(5) 1.3983(4) 0.0312(17) Uani 1 1 d . . .
H10C H 0.4205 0.9104 1.4246 0.037 Uiso 1 1 calc R . .
N11 N 0.2322(5) 1.0558(5) 1.3484(3) 0.0222(14) Uani 1 1 d . . .
N12 N 0.1810(5) 1.1867(5) 1.2497(3) 0.0258(15) Uani 1 1 d . . .
N13 N 0.3509(5) 1.1936(5) 1.1983(3) 0.0239(15) Uani 1 1 d . . .
N14 N 0.2920(5) 1.2685(5) 1.1249(4) 0.0317(17) Uani 1 1 d . . .
H14A H 0.2518 1.2957 1.1038 0.038 Uiso 1 1 calc R . .
N15 N 0.3879(5) 1.2751(5) 1.3711(3) 0.0259(15) Uani 1 1 d . . .
N16 N 0.1727(7) 0.3608(8) 0.0539(5) 0.058(3) Uani 1 1 d . . .
Cl1 Cl 0.25146(17) 0.28473(16) 0.56417(10) 0.0352(5) Uani 1 1 d . . .
Cl2 Cl 0.1825(2) 0.8393(2) 1.7717(2) 0.0821(12) Uani 1 1 d . . .
Cl3 Cl 0.3201(2) 0.6617(2) 1.2813(2) 0.0707(9) Uani 1 1 d . . .
O1 O 0.1962(5) 0.2884(5) 0.6217(3) 0.0426(16) Uani 1 1 d . . .
O2 O 0.2434(5) 0.1867(5) 0.5118(3) 0.0463(18) Uani 1 1 d . . .
O3 O 0.2169(6) 0.3528(5) 0.5318(3) 0.056(2) Uani 1 1 d . . .
O4 O 0.3491(5) 0.3125(5) 0.5954(3) 0.0462(17) Uani 1 1 d . . .
O5 O 0.1251(6) 0.7541(6) 1.7567(4) 0.066(2) Uani 1 1 d . . .
O6 O 0.2017(11) 0.8800(9) 1.8571(7) 0.161(6) Uani 1 1 d . . .
O7 O 0.1348(7) 0.9131(7) 1.7551(6) 0.099(3) Uani 1 1 d . . .
O8 O 0.2713(6) 0.8293(10) 1.7538(7) 0.124(5) Uani 1 1 d . . .
O9 O 0.3759(7) 0.6336(8) 1.3323(6) 0.098(4) Uani 1 1 d . . .
O10 O 0.2309(7) 0.6792(10) 1.2973(8) 0.139(5) Uani 1 1 d . . .
O11 O 0.3607(8) 0.7438(9) 1.2735(6) 0.115(4) Uani 1 1 d . . .
O12 O 0.3223(11) 0.5930(13) 1.2144(10) 0.282(13) Uani 1 1 d . . .
Cl4 Cl 0.5000 0.5000 1.0000 0.0493(9) Uani 1 2 d S . 1
O13 O 0.5265(12) 0.3942(12) 0.9753(8) 0.067(4) Uani 0.50 1 d P . 1
O14 O 0.4581(11) 0.5153(12) 0.9421(7) 0.060(4) Uani 0.50 1 d P . 1
O15 O 0.5819(12) 0.5571(13) 1.0327(9) 0.074(5) Uani 0.50 1 d P . 1
O16 O 0.4327(14) 0.5037(13) 1.0477(9) 0.076(5) Uani 0.50 1 d P . 1
Cl5 Cl 0.0000 1.0000 1.0000 0.110(2) Uani 1 2 d SD . 2
O17 O -0.0188(13) 1.0956(11) 0.9971(9) 0.070(5) Uani 0.50 1 d PD . 2
O18 O 0.0452(16) 0.9328(17) 0.9504(14) 0.133(10) Uani 0.50 1 d PD . 2
O19 O -0.0951(14) 0.9450(11) 0.9918(10) 0.159(15) Uani 0.50 1 d PD A 2
O20 O 0.0366(13) 1.0192(18) 1.0759(8) 0.101(8) Uani 0.50 1 d PD . 2
O1W O -0.0486(11) 1.1330(11) 1.4828(8) 0.167(6) Uiso 1 1 d . . .
O2W O 0.3013(14) 0.0736(14) 0.9052(10) 0.202(7) Uiso 1 1 d . . .
O3W O 0.1183(10) 0.7154(11) 0.5383(7) 0.147(5) Uiso 1 1 d . . .
O21 O 0.4096(5) 0.8015(5) 1.4595(4) 0.0548(19) Uiso 1 1 d . . .
C63 C 0.3404(9) 0.7873(9) 1.5038(6) 0.065(3) Uiso 1 1 d . . .

loop_
_atom_site_aniso_label
_atom_site_aniso_U_11
_atom_site_aniso_U_22
_atom_site_aniso_U_33
_atom_site_aniso_U_23
_atom_site_aniso_U_13
_atom_site_aniso_U_12
Cd1 0.0254(4) 0.0267(4) 0.0215(3) 0.0037(3) 0.0015(2) 0.0033(3)
Cd2 0.0177(3) 0.0190(3) 0.0218(3) 0.0073(2) -0.0020(2) 0.0002(2)
C1 0.029(5) 0.025(4) 0.023(4) 0.009(4) 0.005(4) 0.006(4)
C2 0.048(6) 0.042(6) 0.033(5) 0.017(4) 0.003(4) 0.012(5)
C3 0.040(6) 0.050(6) 0.052(6) 0.022(5) 0.010(5) 0.004(5)
C4 0.059(8) 0.040(6) 0.059(6) 0.017(5) -0.021(6) 0.016(6)
C5 0.057(7) 0.035(5) 0.042(5) 0.017(5) -0.001(5) 0.017(5)
C6 0.053(6) 0.019(4) 0.027(4) 0.005(4) 0.004(4) 0.004(4)
C7 0.045(6) 0.023(5) 0.038(5) 0.005(4) 0.020(4) 0.002(4)
C8 0.044(7) 0.066(8) 0.084(8) 0.035(7) 0.028(6) 0.000(6)
C9 0.036(6) 0.029(5) 0.042(5) 0.004(4) 0.014(5) -0.002(4)
C10 0.037(6) 0.056(7) 0.063(7) 0.003(6) 0.019(5) -0.010(5)
C11 0.023(5) 0.069(8) 0.046(6) -0.007(6) -0.005(4) -0.006(5)
C12 0.031(6) 0.058(7) 0.038(5) -0.010(5) -0.010(4) 0.000(5)
C13 0.043(7) 0.043(7) 0.093(9) 0.006(6) -0.029(6) 0.009(6)
C14 0.040(6) 0.040(6) 0.046(6) -0.001(5) -0.016(5) 0.013(5)
C15 0.044(6) 0.030(5) 0.035(5) -0.003(4) -0.014(4) 0.009(5)
C16 0.044(6) 0.021(4) 0.023(4) 0.008(4) 0.001(4) -0.001(4)
C17 0.048(6) 0.035(5) 0.036(5) 0.012(4) 0.004(5) 0.004(5)
C18 0.050(7) 0.044(6) 0.046(6) 0.013(5) 0.009(5) -0.011(5)
C19 0.077(9) 0.032(6) 0.052(6) 0.017(5) 0.000(6) -0.011(6)
C20 0.112(11) 0.024(5) 0.030(5) 0.014(4) -0.004(6) -0.011(6)
C21 0.054(7) 0.036(5) 0.028(5) 0.007(4) 0.002(5) -0.001(5)
C22 0.053(6) 0.024(5) 0.032(5) 0.007(4) 0.008(4) 0.013(4)
C23 0.053(6) 0.034(5) 0.019(4) 0.006(4) -0.002(4) 0.009(5)
C24 0.023(4) 0.021(4) 0.022(4) 0.007(3) -0.001(3) 0.002(3)
C25 0.059(7) 0.030(5) 0.027(4) 0.003(4) -0.013(4) 0.019(5)
C26 0.050(6) 0.026(5) 0.030(5) 0.000(4) -0.013(4) 0.011(4)
C27 0.023(4) 0.027(4) 0.015(4) 0.005(3) 0.001(3) 0.003(4)
C28 0.052(6) 0.018(4) 0.029(4) 0.008(4) -0.013(4) -0.001(4)
C29 0.044(6) 0.033(5) 0.015(4) 0.006(4) 0.001(4) 0.010(4)
C30 0.075(8) 0.021(5) 0.033(5) 0.006(4) -0.019(5) 0.009(5)
C31 0.069(7) 0.025(5) 0.032(5) 0.010(4) -0.018(5) 0.003(5)
C32 0.019(4) 0.022(4) 0.027(4) 0.005(4) -0.005(3) 0.004(3)
C33 0.021(4) 0.035(5) 0.042(5) 0.021(4) -0.005(4) -0.003(4)
C34 0.019(5) 0.043(6) 0.063(6) 0.020(5) 0.004(4) 0.000(4)
C35 0.040(6) 0.038(6) 0.064(6) 0.022(5) -0.001(5) 0.011(5)
C36 0.034(6) 0.038(6) 0.060(6) 0.030(5) -0.010(5) 0.001(5)
C37 0.032(5) 0.029(5) 0.034(4) 0.018(4) -0.005(4) 0.004(4)
C38 0.022(4) 0.020(4) 0.023(4) 0.006(3) 0.004(3) 0.005(3)
C39 0.030(5) 0.052(6) 0.053(6) 0.033(5) 0.013(4) 0.010(5)
C40 0.035(5) 0.024(4) 0.016(4) 0.003(3) 0.005(4) 0.002(4)
C41 0.026(5) 0.029(5) 0.028(4) 0.010(4) 0.001(4) 0.000(4)
C42 0.031(5) 0.034(5) 0.032(4) 0.011(4) 0.011(4) 0.008(4)
C43 0.017(4) 0.050(6) 0.035(5) 0.018(4) 0.004(4) 0.005(4)
C44 0.033(5) 0.063(7) 0.050(6) 0.033(5) 0.007(5) 0.021(5)
C45 0.022(4) 0.031(5) 0.028(4) 0.013(4) -0.002(4) 0.005(4)
C46 0.027(5) 0.021(4) 0.021(4) 0.009(3) -0.002(3) 0.000(3)
C47 0.029(5) 0.027(5) 0.040(5) 0.016(4) 0.007(4) 0.000(4)
C48 0.025(5) 0.040(5) 0.061(6) 0.026(5) 0.007(5) 0.009(4)
C49 0.033(6) 0.063(7) 0.079(8) 0.032(7) 0.022(6) 0.007(5)
C50 0.046(7) 0.055(7) 0.060(6) 0.032(6) 0.018(5) -0.002(5)
C51 0.051(7) 0.049(6) 0.037(5) 0.022(5) 0.014(5) 0.000(5)
C52 0.035(5) 0.025(5) 0.036(5) 0.016(4) -0.002(4) 0.003(4)
C53 0.068(7) 0.022(5) 0.028(4) 0.008(4) -0.003(5) -0.012(5)
C54 0.067(7) 0.024(5) 0.026(4) 0.011(4) -0.009(4) -0.006(5)
C55 0.016(4) 0.022(4) 0.029(4) 0.001(4) 0.003(3) -0.008(3)
C56 0.023(4) 0.019(4) 0.038(4) 0.013(4) -0.008(4) -0.002(3)
C57 0.031(5) 0.030(5) 0.035(5) 0.013(4) -0.018(4) -0.009(4)
C58 0.102(11) 0.065(8) 0.038(6) 0.015(6) 0.002(6) 0.045(8)
C59 0.072(8) 0.059(7) 0.033(5) 0.002(5) -0.019(5) 0.030(6)
C60 0.052(7) 0.061(7) 0.036(5) 0.034(5) 0.006(5) 0.012(6)
C61 0.086(10) 0.045(7) 0.108(10) 0.041(7) -0.062(8) -0.010(7)
C62 0.093(11) 0.077(10) 0.113(11) 0.057(10) -0.062(9) -0.018(9)
N1 0.035(4) 0.026(4) 0.024(3) 0.008(3) 0.006(3) 0.003(3)
N2 0.049(5) 0.030(4) 0.033(4) 0.016(3) 0.012(4) 0.006(4)
N3 0.029(4) 0.037(4) 0.035(4) 0.000(4) 0.008(3) -0.002(4)
N4 0.026(4) 0.047(5) 0.029(4) 0.002(4) 0.000(3) 0.003(4)
N5 0.029(4) 0.029(4) 0.029(4) 0.010(3) -0.001(3) 0.004(3)
N6 0.069(7) 0.032(5) 0.041(4) 0.014(4) -0.009(4) 0.004(4)
N7 0.024(4) 0.033(4) 0.023(3) 0.008(3) 0.003(3) 0.005(3)
N8 0.035(4) 0.022(4) 0.022(3) 0.004(3) -0.004(3) 0.003(3)
N9 0.031(4) 0.020(3) 0.020(3) 0.006(3) -0.007(3) 0.003(3)
N10 0.036(4) 0.031(4) 0.038(4) 0.026(4) 0.005(3) 0.006(3)
N11 0.023(4) 0.020(3) 0.018(3) 0.002(3) 0.002(3) 0.001(3)
N12 0.023(4) 0.026(4) 0.023(3) 0.004(3) -0.002(3) 0.001(3)
N13 0.024(4) 0.022(4) 0.030(3) 0.014(3) 0.001(3) 0.002(3)
N14 0.030(4) 0.034(4) 0.038(4) 0.021(4) 0.002(3) 0.007(3)
N15 0.030(4) 0.012(3) 0.029(3) 0.003(3) -0.007(3) -0.002(3)
N16 0.063(6) 0.074(7) 0.054(5) 0.044(6) 0.000(5) 0.018(6)
Cl1 0.0485(14) 0.0333(12) 0.0196(9) 0.0058(9) -0.0018(9) 0.0146(11)
Cl2 0.0279(15) 0.0458(17) 0.172(4) 0.038(2) 0.0188(19) 0.0067(13)
Cl3 0.0482(18) 0.0582(19) 0.103(2) 0.0230(19) 0.0218(18) 0.0079(15)
O1 0.052(4) 0.040(4) 0.023(3) -0.004(3) 0.006(3) -0.001(3)
O2 0.074(5) 0.030(4) 0.024(3) -0.001(3) -0.002(3) 0.014(4)
O3 0.083(6) 0.046(4) 0.040(4) 0.020(3) -0.007(4) 0.028(4)
O4 0.050(4) 0.047(4) 0.036(3) 0.011(3) -0.002(3) 0.007(4)
O5 0.059(5) 0.050(5) 0.088(6) 0.029(4) -0.006(4) -0.003(4)
O6 0.226(17) 0.091(9) 0.120(9) -0.018(8) 0.044(10) -0.044(10)
O7 0.062(6) 0.084(7) 0.190(10) 0.092(8) 0.029(7) 0.021(5)
O8 0.030(5) 0.218(13) 0.209(12) 0.170(12) 0.034(6) 0.030(7)
O9 0.103(8) 0.111(8) 0.133(8) 0.097(7) 0.043(7) 0.054(7)
O10 0.059(7) 0.170(12) 0.273(15) 0.165(12) 0.075(9) 0.055(8)
O11 0.113(9) 0.131(10) 0.141(9) 0.109(8) -0.020(7) -0.021(8)
O12 0.127(13) 0.228(18) 0.258(19) -0.156(15) -0.108(13) 0.085(13)
Cl4 0.061(3) 0.053(2) 0.0367(18) 0.0236(18) -0.0050(18) 0.000(2)
O13 0.070(12) 0.059(10) 0.077(11) 0.036(9) -0.003(9) 0.000(9)
O14 0.067(11) 0.071(11) 0.050(8) 0.037(8) -0.015(8) -0.002(9)
O15 0.070(12) 0.070(11) 0.079(11) 0.035(10) -0.037(9) -0.021(10)
O16 0.088(14) 0.073(12) 0.069(11) 0.032(10) -0.006(10) 0.022(11)
Cl5 0.129(6) 0.124(6) 0.087(4) 0.050(5) 0.002(4) 0.065(5)
O17 0.076(13) 0.077(13) 0.065(10) 0.037(10) 0.014(9) 0.009(10)
O18 0.082(17) 0.104(19) 0.16(2) -0.026(18) 0.032(17) 0.029(15)
O19 0.34(4) 0.016(9) 0.077(13) -0.004(9) -0.12(2) 0.020(15)
O20 0.074(14) 0.17(2) 0.095(14) 0.085(16) 0.038(12) 0.047(15)

loop_
_atom_type_symbol
_atom_type_description
_atom_type_scat_dispersion_real
_atom_type_scat_dispersion_imag
_atom_type_scat_source
C C 0.0033 0.0016 'International Tables Vol C Tables 4.2.6.8 and 6.1.1.4'
H H 0.0000 0.0000 'International Tables Vol C Tables 4.2.6.8 and 6.1.1.4'
N N 0.0061 0.0033 'International Tables Vol C Tables 4.2.6.8 and 6.1.1.4'
O O 0.0106 0.0060 'International Tables Vol C Tables 4.2.6.8 and 6.1.1.4'
Cl Cl 0.1484 0.1585 'International Tables Vol C Tables 4.2.6.8 and 6.1.1.4'
Cd Cd -0.8075 1.2024 'International Tables Vol C Tables 4.2.6.8 and 6.1.1.4'

loop_
_geom_angle_atom_site_label_1
_geom_angle_atom_site_label_2
_geom_angle_atom_site_label_3
_geom_angle
_geom_angle_site_symmetry_1
_geom_angle_site_symmetry_3
N1 Cd1 N5 126.2(3) . .
N1 Cd1 N7 93.8(2) . .
N5 Cd1 N7 94.2(2) . .
N1 Cd1 N3 73.3(3) . .
N5 Cd1 N3 156.5(3) . .
N7 Cd1 N3 97.6(2) . .
N1 Cd1 N4 157.2(3) . .
N5 Cd1 N4 72.8(3) . .
N7 Cd1 N4 97.3(2) . .
N3 Cd1 N4 85.5(3) . .
N1 Cd1 O1 84.8(2) . .
N5 Cd1 O1 81.0(2) . .
N7 Cd1 O1 172.7(2) . .
N3 Cd1 O1 88.8(2) . .
N4 Cd1 O1 86.5(2) . .
N13 Cd2 N9 129.8(2) . .
N13 Cd2 N12 71.7(2) . .
N9 Cd2 N12 158.5(2) . .
N13 Cd2 N11 157.4(2) . .
N9 Cd2 N11 72.4(2) . .
N12 Cd2 N11 86.1(2) . .
N13 Cd2 N15 85.5(2) . .
N9 Cd2 N15 88.9(2) . .
N12 Cd2 N15 94.0(2) . .
N11 Cd2 N15 101.1(2) . .
N13 Cd2 N8 85.2(2) . .
N9 Cd2 N8 87.2(2) . .
N12 Cd2 N8 95.4(2) . .
N11 Cd2 N8 92.5(2) . .
N15 Cd2 N8 164.0(2) . .
C2 C1 N1 132.8(8) . .
C2 C1 C6 119.0(8) . .
N1 C1 C6 108.1(7) . .
C1 C2 C3 119.9(9) . .
C1 C2 H2A 120.0 . .
C3 C2 H2A 120.0 . .
C2 C3 C4 120.4(10) . .
C2 C3 H3A 119.8 . .
C4 C3 H3A 119.8 . .
C5 C4 C3 121.0(10) . .
C5 C4 H4A 119.5 . .
C3 C4 H4A 119.5 . .
C4 C5 C6 117.7(9) . .
C4 C5 H5A 121.2 . .
C6 C5 H5A 121.2 . .
C5 C6 N2 132.5(8) . .
C5 C6 C1 121.9(9) . .
N2 C6 C1 105.6(8) . .
N1 C7 N2 111.2(8) . .
N1 C7 C9 124.2(8) . .
N2 C7 C9 124.6(8) . .
C9 C8 H8A 109.5 . .
C9 C8 H8B 109.5 . .
H8A C8 H8B 109.5 . .
C9 C8 H8C 109.5 . .
H8A C8 H8C 109.5 . .
H8B C8 H8C 109.5 . .
N3 C9 C7 116.3(8) . .
N3 C9 C8 125.6(9) . .
C7 C9 C8 118.1(9) . .
N3 C10 C11 113.0(8) . .
N3 C10 H10A 109.0 . .
C11 C10 H10A 109.0 . .
N3 C10 H10B 109.0 . .
C11 C10 H10B 109.0 . .
H10A C10 H10B 107.8 . .
C12 C11 C10 118.4(9) . .
C12 C11 H11A 107.7 . .
C10 C11 H11A 107.7 . .
C12 C11 H11B 107.7 . .
C10 C11 H11B 107.7 . .
H11A C11 H11B 107.1 . .
N4 C12 C11 112.0(9) . .
N4 C12 H12A 109.2 . .
C11 C12 H12A 109.2 . .
N4 C12 H12B 109.2 . .
C11 C12 H12B 109.2 . .
H12A C12 H12B 107.9 . .
C14 C13 H13A 109.5 . .
C14 C13 H13B 109.5 . .
H13A C13 H13B 109.5 . .
C14 C13 H13C 109.5 . .
H13A C13 H13C 109.5 . .
H13B C13 H13C 109.5 . .
N4 C14 C13 125.6(11) . .
N4 C14 C15 116.4(9) . .
C13 C14 C15 118.0(10) . .
N5 C15 N6 113.5(9) . .
N5 C15 C14 121.0(9) . .
N6 C15 C14 125.4(9) . .
C17 C16 N5 131.7(8) . .
C17 C16 C21 120.1(9) . .
N5 C16 C21 108.2(8) . .
C18 C17 C16 118.3(9) . .
C18 C17 H17A 120.8 . .
C16 C17 H17A 120.8 . .
C17 C18 C19 123.0(11) . .
C17 C18 H18A 118.5 . .
C19 C18 H18A 118.5 . .
C20 C19 C18 119.3(10) . .
C20 C19 H19A 120.4 . .
C18 C19 H19A 120.4 . .
C19 C20 C21 118.2(9) . .
C19 C20 H20A 120.9 . .
C21 C20 H20A 120.9 . .
N6 C21 C20 133.8(10) . .
N6 C21 C16 105.3(8) . .
C20 C21 C16 120.9(10) . .
N7 C22 C23 123.7(8) . .
N7 C22 H22A 118.1 . .
C23 C22 H22A 118.1 . .
C22 C23 C24 120.7(8) . .
C22 C23 H23A 119.7 . .
C24 C23 H23A 119.7 . .
C23 C24 C25 115.1(7) . .
C23 C24 C27 122.9(7) . .
C25 C24 C27 122.0(7) . .
C26 C25 C24 120.0(8) . .
C26 C25 H25A 120.0 . .
C24 C25 H25A 120.0 . .
N7 C26 C25 124.5(8) . .
N7 C26 H26A 117.7 . .
C25 C26 H26A 117.7 . .
C31 C27 C28 116.1(7) . .
C31 C27 C24 121.1(7) . .
C28 C27 C24 122.8(7) . .
C29 C28 C27 119.3(8) . .
C29 C28 H28A 120.3 . .
C27 C28 H28A 120.3 . .
N8 C29 C28 124.7(7) . .
N8 C29 H29A 117.7 . .
C28 C29 H29A 117.7 . .
N8 C30 C31 125.3(8) . .
N8 C30 H30A 117.3 . .
C31 C30 H30A 117.3 . .
C30 C31 C27 120.1(8) . .
C30 C31 H31A 120.0 . .
C27 C31 H31A 120.0 . .
C33 C32 N9 130.2(7) . .
C33 C32 C37 121.1(8) . .
N9 C32 C37 108.7(7) . .
C32 C33 C34 116.0(8) . .
C32 C33 H33A 122.0 . .
C34 C33 H33A 122.0 . .
C35 C34 C33 122.7(9) . .
C35 C34 H34A 118.6 . .
C33 C34 H34A 118.6 . .
C34 C35 C36 121.8(9) . .
C34 C35 H35A 119.1 . .
C36 C35 H35A 119.1 . .
C35 C36 C37 117.2(9) . .
C35 C36 H36A 121.4 . .
C37 C36 H36A 121.4 . .
C36 C37 N10 132.6(8) . .
C36 C37 C32 121.2(8) . .
N10 C37 C32 106.2(7) . .
N10 C38 N9 111.5(7) . .
N10 C38 C40 125.4(7) . .
N9 C38 C40 123.2(7) . .
C40 C39 H39A 109.5 . .
C40 C39 H39B 109.5 . .
H39A C39 H39B 109.5 . .
C40 C39 H39C 109.5 . .
H39A C39 H39C 109.5 . .
H39B C39 H39C 109.5 . .
N11 C40 C38 116.5(7) . .
N11 C40 C39 126.3(8) . .
C38 C40 C39 117.2(7) . .
N11 C41 C42 112.9(7) . .
N11 C41 H41A 109.0 . .
C42 C41 H41A 109.0 . .
N11 C41 H41B 109.0 . .
C42 C41 H41B 109.0 . .
H41A C41 H41B 107.8 . .
C43 C42 C41 116.3(7) . .
C43 C42 H42A 108.2 . .
C41 C42 H42A 108.2 . .
C43 C42 H42B 108.2 . .
C41 C42 H42B 108.2 . .
H42A C42 H42B 107.4 . .
N12 C43 C42 112.2(7) . .
N12 C43 H43A 109.2 . .
C42 C43 H43A 109.2 . .
N12 C43 H43B 109.2 . .
C42 C43 H43B 109.2 . .
H43A C43 H43B 107.9 . .
C45 C44 H44A 109.5 . .
C45 C44 H44B 109.5 . .
H44A C44 H44B 109.5 . .
C45 C44 H44C 109.5 . .
H44A C44 H44C 109.5 . .
H44B C44 H44C 109.5 . .
N12 C45 C46 114.2(7) . .
N12 C45 C44 127.5(8) . .
C46 C45 C44 118.3(7) . .
N13 C46 N14 112.0(7) . .
N13 C46 C45 123.3(7) . .
N14 C46 C45 124.7(7) . .
C48 C47 C52 121.0(8) . .
C48 C47 N13 129.9(8) . .
C52 C47 N13 109.1(8) . .
C47 C48 C49 116.8(9) . .
C47 C48 H48A 121.6 . .
C49 C48 H48A 121.6 . .
C50 C49 C48 120.5(10) . .
C50 C49 H49A 119.7 . .
C48 C49 H49A 119.7 . .
C51 C50 C49 122.5(9) . .
C51 C50 H50A 118.7 . .
C49 C50 H50A 118.7 . .
C50 C51 C52 117.8(9) . .
C50 C51 H51A 121.1 . .
C52 C51 H51A 121.1 . .
N14 C52 C47 106.4(7) . .
N14 C52 C51 132.3(8) . .
C47 C52 C51 121.3(9) . .
N15 C53 C54 123.3(8) . .
N15 C53 H53A 118.3 . .
C54 C53 H53A 118.3 . .
C55 C54 C53 120.2(8) . .
C55 C54 H54A 119.9 . .
C53 C54 H54A 119.9 . .
C54 C55 C56 116.3(7) . .
C54 C55 C55 122.4(9) . 2_688
C56 C55 C55 121.3(9) . 2_688
C57 C56 C55 120.0(7) . .
C57 C56 H56A 120.0 . .
C55 C56 H56A 120.0 . .
N15 C57 C56 122.7(7) . .
N15 C57 H57A 118.6 . .
C56 C57 H57A 118.6 . .
N16 C58 C59 123.9(11) . .
N16 C58 H58A 118.1 . .
C59 C58 H58A 118.1 . .
C58 C59 C60 119.9(10) . .
C58 C59 H59A 120.0 . .
C60 C59 H59A 120.0 . .
C61 C60 C59 115.5(9) . .
C61 C60 C60 121.2(13) . 2_565
C59 C60 C60 123.3(12) . 2_565
C60 C61 C62 121.2(12) . .
C60 C61 H61A 119.4 . .
C62 C61 H61A 119.4 . .
N16 C62 C61 121.8(12) . .
N16 C62 H62A 119.1 . .
C61 C62 H62A 119.1 . .
C7 N1 C1 107.1(7) . .
C7 N1 Cd1 109.7(6) . .
C1 N1 Cd1 142.4(5) . .
C7 N2 C6 107.8(7) . .
C7 N2 H2B 126.1 . .
C6 N2 H2B 126.1 . .
C9 N3 C10 120.0(8) . .
C9 N3 Cd1 114.6(6) . .
C10 N3 Cd1 124.5(7) . .
C14 N4 C12 119.7(9) . .
C14 N4 Cd1 115.5(7) . .
C12 N4 Cd1 124.8(7) . .
C15 N5 C16 105.4(8) . .
C15 N5 Cd1 113.8(6) . .
C16 N5 Cd1 140.2(6) . .
C15 N6 C21 107.6(8) . .
C15 N6 H6A 126.2 . .
C21 N6 H6A 126.2 . .
C26 N7 C22 115.7(7) . .
C26 N7 Cd1 121.4(5) . .
C22 N7 Cd1 120.2(6) . .
C29 N8 C30 114.5(7) . .
C29 N8 Cd2 125.8(5) . .
C30 N8 Cd2 119.5(6) . .
C38 N9 C32 105.3(6) . .
C38 N9 Cd2 112.1(5) . .
C32 N9 Cd2 142.1(5) . .
C38 N10 C37 108.4(6) . .
C38 N10 H10C 125.8 . .
C37 N10 H10C 125.8 . .
C40 N11 C41 121.7(6) . .
C40 N11 Cd2 115.5(5) . .
C41 N11 Cd2 122.8(5) . .
C45 N12 C43 117.9(7) . .
C45 N12 Cd2 117.6(5) . .
C43 N12 Cd2 124.4(5) . .
C46 N13 C47 105.5(6) . .
C46 N13 Cd2 113.0(5) . .
C47 N13 Cd2 141.4(5) . .
C52 N14 C46 106.9(7) . .
C52 N14 H14A 126.6 . .
C46 N14 H14A 126.6 . .
C53 N15 C57 117.4(7) . .
C53 N15 Cd2 121.8(5) . .
C57 N15 Cd2 120.8(5) . .
C62 N16 C58 117.7(10) . .
O2 Cl1 O3 110.8(4) . .
O2 Cl1 O4 109.9(4) . .
O3 Cl1 O4 110.2(5) . .
O2 Cl1 O1 109.1(4) . .
O3 Cl1 O1 108.9(4) . .
O4 Cl1 O1 107.9(4) . .
O8 Cl2 O5 117.8(7) . .
O8 Cl2 O7 114.8(6) . .
O5 Cl2 O7 113.2(6) . .
O8 Cl2 O6 101.4(8) . .
O5 Cl2 O6 102.2(6) . .
O7 Cl2 O6 104.7(7) . .
O10 Cl3 O12 112.4(10) . .
O10 Cl3 O11 108.9(7) . .
O12 Cl3 O11 101.2(13) . .
O10 Cl3 O9 112.9(7) . .
O12 Cl3 O9 109.0(10) . .
O11 Cl3 O9 111.8(7) . .
Cl1 O1 Cd1 127.8(4) . .
O14 Cl4 O14 180.000(8) . 2_667
O14 Cl4 O15 64.8(9) . 2_667
O14 Cl4 O15 115.2(9) 2_667 2_667
O14 Cl4 O15 115.2(9) . .
O14 Cl4 O15 64.8(9) 2_667 .
O15 Cl4 O15 180.0(9) 2_667 .
O14 Cl4 O16 70.7(9) . 2_667
O14 Cl4 O16 109.3(9) 2_667 2_667
O15 Cl4 O16 113.8(10) 2_667 2_667
O15 Cl4 O16 66.2(10) . 2_667
O14 Cl4 O16 109.3(9) . .
O14 Cl4 O16 70.7(9) 2_667 .
O15 Cl4 O16 66.2(10) 2_667 .
O15 Cl4 O16 113.8(10) . .
O16 Cl4 O16 180.000(9) 2_667 .
O14 Cl4 O13 72.2(9) . 2_667
O14 Cl4 O13 107.8(9) 2_667 2_667
O15 Cl4 O13 106.4(10) 2_667 2_667
O15 Cl4 O13 73.6(10) . 2_667
O16 Cl4 O13 103.5(9) 2_667 2_667
O16 Cl4 O13 76.5(9) . 2_667
O14 Cl4 O13 107.8(9) . .
O14 Cl4 O13 72.2(9) 2_667 .
O15 Cl4 O13 73.6(10) 2_667 .
O15 Cl4 O13 106.4(10) . .
O16 Cl4 O13 76.5(9) 2_667 .
O16 Cl4 O13 103.5(9) . .
O13 Cl4 O13 180.000(7) 2_667 .
Cl4 O13 O14 49.0(7) . 2_667
Cl4 O13 O15 49.3(7) . 2_667
O14 O13 O15 83.9(11) 2_667 2_667
Cl4 O13 O16 49.1(7) . 2_667
O14 O13 O16 79.5(10) 2_667 2_667
O15 O13 O16 82.1(10) 2_667 2_667
Cl4 O14 O15 58.6(8) . 2_667
Cl4 O14 O16 56.7(8) . 2_667
O15 O14 O16 99.7(13) 2_667 2_667
Cl4 O14 O13 58.7(7) . 2_667
O15 O14 O13 94.5(11) 2_667 2_667
O16 O14 O13 88.9(11) 2_667 2_667
Cl4 O15 O14 56.5(9) . 2_667
Cl4 O15 O16 58.2(10) . 2_667
O14 O15 O16 98.0(14) 2_667 2_667
Cl4 O15 O13 57.1(8) . 2_667
O14 O15 O13 92.4(13) 2_667 2_667
O16 O15 O13 89.8(11) 2_667 2_667
Cl4 O16 O15 55.7(9) . 2_667
Cl4 O16 O14 52.6(8) . 2_667
O15 O16 O14 94.7(13) 2_667 2_667
Cl4 O16 O13 54.4(8) . 2_667
O15 O16 O13 87.5(11) 2_667 2_667
O14 O16 O13 85.1(12) 2_667 2_667
O18 Cl5 O18 180(2) . 2_577
O18 Cl5 O17 122.8(13) . .
O18 Cl5 O17 57.2(13) 2_577 .
O18 Cl5 O17 57.2(13) . 2_577
O18 Cl5 O17 122.8(13) 2_577 2_577
O17 Cl5 O17 180.000(10) . 2_577
O18 Cl5 O20 64.9(14) . 2_577
O18 Cl5 O20 115.1(14) 2_577 2_577
O17 Cl5 O20 74.6(11) . 2_577
O17 Cl5 O20 105.4(11) 2_577 2_577
O18 Cl5 O20 115.1(14) . .
O18 Cl5 O20 64.9(14) 2_577 .
O17 Cl5 O20 105.4(11) . .
O17 Cl5 O20 74.6(11) 2_577 .
O20 Cl5 O20 180.000(10) 2_577 .
O18 Cl5 O19 101.7(13) . .
O18 Cl5 O19 78.3(13) 2_577 .
O17 Cl5 O19 107.3(10) . .
O17 Cl5 O19 72.7(10) 2_577 .
O20 Cl5 O19 77.7(10) 2_577 .
O20 Cl5 O19 102.3(10) . .
O18 Cl5 O19 78.3(13) . 2_577
O18 Cl5 O19 101.7(13) 2_577 2_577
O17 Cl5 O19 72.7(10) . 2_577
O17 Cl5 O19 107.3(10) 2_577 2_577
O20 Cl5 O19 102.3(10) 2_577 2_577
O20 Cl5 O19 77.7(10) . 2_577
O19 Cl5 O19 180.000(3) . 2_577
O18 O17 Cl5 57.7(9) 2_577 .
Cl5 O18 O17 65.1(11) . 2_577
Cl5 O18 O20 61.4(10) . 2_577
O17 O18 O20 108.5(16) 2_577 2_577
O18 O20 Cl5 53.7(9) 2_577 .

loop_
_geom_bond_atom_site_label_1
_geom_bond_atom_site_label_2
_geom_bond_distance
_geom_bond_site_symmetry_2
Cd1 N1 2.288(7) .
Cd1 N5 2.281(7) .
Cd1 N7 2.340(6) .
Cd1 N3 2.352(7) .
Cd1 N4 2.357(8) .
Cd1 O1 2.499(6) .
Cd2 N13 2.293(6) .
Cd2 N9 2.300(6) .
Cd2 N12 2.365(7) .
Cd2 N11 2.383(6) .
Cd2 N15 2.405(6) .
Cd2 N8 2.419(6) .
C1 C2 1.364(12) .
C1 N1 1.393(11) .
C1 C6 1.418(11) .
C2 C3 1.381(13) .
C2 H2A 0.9300 .
C3 C4 1.404(13) .
C3 H3A 0.9300 .
C4 C5 1.374(15) .
C4 H4A 0.9300 .
C5 C6 1.386(13) .
C5 H5A 0.9300 .
C6 N2 1.406(12) .
C7 N1 1.347(10) .
C7 N2 1.357(12) .
C7 C9 1.457(13) .
C8 C9 1.494(12) .
C8 H8A 0.9600 .
C8 H8B 0.9600 .
C8 H8C 0.9600 .
C9 N3 1.259(12) .
C10 N3 1.462(12) .
C10 C11 1.502(14) .
C10 H10A 0.9700 .
C10 H10B 0.9700 .
C11 C12 1.509(15) .
C11 H11A 0.9700 .
C11 H11B 0.9700 .
C12 N4 1.435(12) .
C12 H12A 0.9700 .
C12 H12B 0.9700 .
C13 C14 1.507(13) .
C13 H13A 0.9600 .
C13 H13B 0.9600 .
C13 H13C 0.9600 .
C14 N4 1.259(13) .
C14 C15 1.521(15) .
C15 N5 1.302(11) .
C15 N6 1.353(12) .
C16 C17 1.379(13) .
C16 N5 1.402(11) .
C16 C21 1.424(12) .
C17 C18 1.355(13) .
C17 H17A 0.9300 .
C18 C19 1.404(14) .
C18 H18A 0.9300 .
C19 C20 1.395(16) .
C19 H19A 0.9300 .
C20 C21 1.384(14) .
C20 H20A 0.9300 .
C21 N6 1.365(13) .
C22 N7 1.323(10) .
C22 C23 1.359(12) .
C22 H22A 0.9300 .
C23 C24 1.379(11) .
C23 H23A 0.9300 .
C24 C25 1.400(11) .
C24 C27 1.486(10) .
C25 C26 1.340(12) .
C25 H25A 0.9300 .
C26 N7 1.332(10) .
C26 H26A 0.9300 .
C27 C31 1.369(11) .
C27 C28 1.386(10) .
C28 C29 1.383(11) .
C28 H28A 0.9300 .
C29 N8 1.328(10) .
C29 H29A 0.9300 .
C30 N8 1.324(10) .
C30 C31 1.366(12) .
C30 H30A 0.9300 .
C31 H31A 0.9300 .
C32 C33 1.379(11) .
C32 N9 1.400(10) .
C32 C37 1.394(11) .
C33 C34 1.380(12) .
C33 H33A 0.9300 .
C34 C35 1.361(13) .
C34 H34A 0.9300 .
C35 C36 1.355(13) .
C35 H35A 0.9300 .
C36 C37 1.380(12) .
C36 H36A 0.9300 .
C37 N10 1.375(11) .
C38 N10 1.340(10) .
C38 N9 1.352(10) .
C38 C40 1.455(11) .
C39 C40 1.467(11) .
C39 H39A 0.9600 .
C39 H39B 0.9600 .
C39 H39C 0.9600 .
C40 N11 1.280(10) .
C41 N11 1.457(10) .
C41 C42 1.531(11) .
C41 H41A 0.9700 .
C41 H41B 0.9700 .
C42 C43 1.491(11) .
C42 H42A 0.9700 .
C42 H42B 0.9700 .
C43 N12 1.489(10) .
C43 H43A 0.9700 .
C43 H43B 0.9700 .
C44 C45 1.486(11) .
C44 H44A 0.9600 .
C44 H44B 0.9600 .
C44 H44C 0.9600 .
C45 N12 1.257(10) .
C45 C46 1.492(11) .
C46 N13 1.316(10) .
C46 N14 1.372(10) .
C47 C48 1.392(12) .
C47 C52 1.392(11) .
C47 N13 1.384(10) .
C48 C49 1.409(13) .
C48 H48A 0.9300 .
C49 C50 1.404(14) .
C49 H49A 0.9300 .
C50 C51 1.336(14) .
C50 H50A 0.9300 .
C51 C52 1.401(12) .
C51 H51A 0.9300 .
C52 N14 1.358(11) .
C53 N15 1.310(10) .
C53 C54 1.401(12) .
C53 H53A 0.9300 .
C54 C55 1.381(11) .
C54 H54A 0.9300 .
C55 C56 1.404(11) .
C55 C55 1.478(15) 2_688
C56 C57 1.380(11) .
C56 H56A 0.9300 .
C57 N15 1.358(10) .
C57 H57A 0.9300 .
C58 N16 1.335(15) .
C58 C59 1.368(14) .
C58 H58A 0.9300 .
C59 C60 1.402(15) .
C59 H59A 0.9300 .
C60 C61 1.393(15) .
C60 C60 1.458(19) 2_565
C61 C62 1.389(16) .
C61 H61A 0.9300 .
C62 N16 1.334(16) .
C62 H62A 0.9300 .
N2 H2B 0.8600 .
N6 H6A 0.8600 .
N10 H10C 0.8600 .
N14 H14A 0.8600 .
Cl1 O2 1.425(6) .
Cl1 O3 1.436(6) .
Cl1 O4 1.441(7) .
Cl1 O1 1.441(6) .
Cl2 O8 1.342(9) .
Cl2 O5 1.385(8) .
Cl2 O7 1.404(9) .
Cl2 O6 1.577(13) .
Cl3 O10 1.346(9) .
Cl3 O12 1.351(15) .
Cl3 O11 1.378(10) .
Cl3 O9 1.405(9) .
Cl4 O14 1.334(13) .
Cl4 O14 1.334(13) 2_667
Cl4 O15 1.366(16) 2_667
Cl4 O15 1.366(16) .
Cl4 O16 1.405(19) 2_667
Cl4 O16 1.405(19) .
Cl4 O13 1.511(16) 2_667
Cl4 O13 1.511(16) .
O13 O14 1.68(2) 2_667
O13 O15 1.73(2) 2_667
O13 O16 1.81(2) 2_667
O14 O15 1.45(2) 2_667
O14 O16 1.59(2) 2_667
O14 O13 1.68(2) 2_667
O15 O14 1.45(2) 2_667
O15 O16 1.51(2) 2_667
O15 O13 1.73(2) 2_667
O16 O15 1.51(2) 2_667
O16 O14 1.59(2) 2_667
O16 O13 1.81(2) 2_667
Cl5 O18 1.348(15) .
Cl5 O18 1.348(15) 2_577
Cl5 O17 1.445(14) .
Cl5 O17 1.445(14) 2_577
Cl5 O20 1.468(14) 2_577
Cl5 O20 1.468(14) .
Cl5 O19 1.513(18) .
Cl5 O19 1.513(18) 2_577
O17 O18 1.34(3) 2_577
O18 O17 1.34(3) 2_577
O18 O20 1.51(3) 2_577
O20 O18 1.51(3) 2_577
O21 C63 1.445(13) .

loop_
_geom_torsion_atom_site_label_1
_geom_torsion_atom_site_label_2
_geom_torsion_atom_site_label_3
_geom_torsion_atom_site_label_4
_geom_torsion
_geom_torsion_site_symmetry_1
_geom_torsion_site_symmetry_4
N1 C1 C2 C3 178.9(9) . .
C6 C1 C2 C3 0.0(13) . .
C1 C2 C3 C4 0.7(15) . .
C2 C3 C4 C5 -0.7(16) . .
C3 C4 C5 C6 0.0(15) . .
C4 C5 C6 N2 -178.4(9) . .
C4 C5 C6 C1 0.7(14) . .
C2 C1 C6 C5 -0.7(13) . .
N1 C1 C6 C5 -179.9(8) . .
C2 C1 C6 N2 178.6(8) . .
N1 C1 C6 N2 -0.6(9) . .
N1 C7 C9 N3 -2.2(13) . .
N2 C7 C9 N3 176.9(8) . .
N1 C7 C9 C8 179.5(9) . .
N2 C7 C9 C8 -1.5(13) . .
N3 C10 C11 C12 73.4(12) . .
C10 C11 C12 N4 -77.6(11) . .
N4 C14 C15 N5 6.2(13) . .
C13 C14 C15 N5 -174.5(9) . .
N4 C14 C15 N6 -174.7(8) . .
C13 C14 C15 N6 4.6(14) . .
N5 C16 C17 C18 -178.9(9) . .
C21 C16 C17 C18 1.7(13) . .
C16 C17 C18 C19 1.6(14) . .
C17 C18 C19 C20 -4.6(15) . .
C18 C19 C20 C21 4.0(15) . .
C19 C20 C21 N6 177.3(10) . .
C19 C20 C21 C16 -0.8(14) . .
C17 C16 C21 N6 179.3(8) . .
N5 C16 C21 N6 -0.2(9) . .
C17 C16 C21 C20 -2.2(13) . .
N5 C16 C21 C20 178.4(8) . .
N7 C22 C23 C24 3.1(15) . .
C22 C23 C24 C25 0.4(13) . .
C22 C23 C24 C27 -177.1(8) . .
C23 C24 C25 C26 -1.0(14) . .
C27 C24 C25 C26 176.5(9) . .
C24 C25 C26 N7 -1.8(16) . .
C23 C24 C27 C31 167.0(9) . .
C25 C24 C27 C31 -10.3(13) . .
C23 C24 C27 C28 -11.4(12) . .
C25 C24 C27 C28 171.3(9) . .
C31 C27 C28 C29 0.8(13) . .
C24 C27 C28 C29 179.3(8) . .
C27 C28 C29 N8 -0.1(15) . .
N8 C30 C31 C27 0.5(18) . .
C28 C27 C31 C30 -0.9(15) . .
C24 C27 C31 C30 -179.5(9) . .
N9 C32 C33 C34 -178.2(8) . .
C37 C32 C33 C34 1.2(13) . .
C32 C33 C34 C35 -0.3(14) . .
C33 C34 C35 C36 -1.3(16) . .
C34 C35 C36 C37 1.9(15) . .
C35 C36 C37 N10 178.3(10) . .
C35 C36 C37 C32 -0.9(14) . .
C33 C32 C37 C36 -0.7(13) . .
N9 C32 C37 C36 178.9(8) . .
C33 C32 C37 N10 180.0(8) . .
N9 C32 C37 N10 -0.4(9) . .
N10 C38 C40 N11 179.8(7) . .
N9 C38 C40 N11 0.2(11) . .
N10 C38 C40 C39 -0.8(12) . .
N9 C38 C40 C39 179.6(8) . .
N11 C41 C42 C43 80.6(9) . .
C41 C42 C43 N12 -76.5(10) . .
N12 C45 C46 N13 1.7(12) . .
C44 C45 C46 N13 -177.9(8) . .
N12 C45 C46 N14 -178.8(8) . .
C44 C45 C46 N14 1.6(12) . .
C52 C47 C48 C49 -1.3(14) . .
N13 C47 C48 C49 179.4(9) . .
C47 C48 C49 C50 1.1(16) . .
C48 C49 C50 C51 -0.7(18) . .
C49 C50 C51 C52 0.4(17) . .
C48 C47 C52 N14 -178.7(8) . .
N13 C47 C52 N14 0.7(10) . .
C48 C47 C52 C51 1.1(14) . .
N13 C47 C52 C51 -179.5(8) . .
C50 C51 C52 N14 179.1(10) . .
C50 C51 C52 C47 -0.6(15) . .
N15 C53 C54 C55 1.5(16) . .
C53 C54 C55 C56 2.2(13) . .
C53 C54 C55 C55 -179.1(10) . 2_688
C54 C55 C56 C57 -3.0(12) . .
C55 C55 C56 C57 178.2(9) 2_688 .
C55 C56 C57 N15 0.3(13) . .
N16 C58 C59 C60 -0.9(19) . .
C58 C59 C60 C61 1.4(17) . .
C58 C59 C60 C60 -179.6(12) . 2_565
C59 C60 C61 C62 -0.7(19) . .
C60 C60 C61 C62 -179.7(13) 2_565 .
C60 C61 C62 N16 -1(2) . .
N2 C7 N1 C1 -0.5(9) . .
C9 C7 N1 C1 178.7(8) . .
N2 C7 N1 Cd1 172.1(5) . .
C9 C7 N1 Cd1 -8.7(10) . .
C2 C1 N1 C7 -178.4(10) . .
C6 C1 N1 C7 0.6(9) . .
C2 C1 N1 Cd1 13.1(16) . .
C6 C1 N1 Cd1 -167.8(6) . .
N5 Cd1 N1 C7 -155.2(5) . .
N7 Cd1 N1 C7 106.8(5) . .
N3 Cd1 N1 C7 10.0(5) . .
N4 Cd1 N1 C7 -12.5(10) . .
O1 Cd1 N1 C7 -80.3(5) . .
N5 Cd1 N1 C1 13.1(10) . .
N7 Cd1 N1 C1 -84.9(9) . .
N3 Cd1 N1 C1 178.3(9) . .
N4 Cd1 N1 C1 155.9(8) . .
O1 Cd1 N1 C1 88.0(9) . .
N1 C7 N2 C6 0.1(9) . .
C9 C7 N2 C6 -179.1(8) . .
C5 C6 N2 C7 179.5(9) . .
C1 C6 N2 C7 0.3(9) . .
C7 C9 N3 C10 -178.3(8) . .
C8 C9 N3 C10 0.0(14) . .
C7 C9 N3 Cd1 11.8(10) . .
C8 C9 N3 Cd1 -169.9(8) . .
C11 C10 N3 C9 170.5(9) . .
C11 C10 N3 Cd1 -20.6(12) . .
N1 Cd1 N3 C9 -12.3(6) . .
N5 Cd1 N3 C9 136.5(7) . .
N7 Cd1 N3 C9 -104.0(6) . .
N4 Cd1 N3 C9 159.2(7) . .
O1 Cd1 N3 C9 72.6(6) . .
N1 Cd1 N3 C10 178.3(8) . .
N5 Cd1 N3 C10 -32.8(11) . .
N7 Cd1 N3 C10 86.6(7) . .
N4 Cd1 N3 C10 -10.2(7) . .
O1 Cd1 N3 C10 -96.7(7) . .
C13 C14 N4 C12 0.6(14) . .
C15 C14 N4 C12 179.9(8) . .
C13 C14 N4 Cd1 179.2(8) . .
C15 C14 N4 Cd1 -1.5(10) . .
C11 C12 N4 C14 -153.6(9) . .
C11 C12 N4 Cd1 27.9(11) . .
N1 Cd1 N4 C14 -150.7(7) . .
N5 Cd1 N4 C14 -1.5(6) . .
N7 Cd1 N4 C14 90.6(7) . .
N3 Cd1 N4 C14 -172.2(7) . .
O1 Cd1 N4 C14 -83.1(7) . .
N1 Cd1 N4 C12 27.8(11) . .
N5 Cd1 N4 C12 177.1(7) . .
N7 Cd1 N4 C12 -90.8(7) . .
N3 Cd1 N4 C12 6.3(7) . .
O1 Cd1 N4 C12 95.4(7) . .
N6 C15 N5 C16 0.2(10) . .
C14 C15 N5 C16 179.5(8) . .
N6 C15 N5 Cd1 173.4(5) . .
C14 C15 N5 Cd1 -7.3(10) . .
C17 C16 N5 C15 -179.4(9) . .
C21 C16 N5 C15 0.0(9) . .
C17 C16 N5 Cd1 10.3(15) . .
C21 C16 N5 Cd1 -170.3(6) . .
N1 Cd1 N5 C15 170.4(5) . .
N7 Cd1 N5 C15 -91.8(6) . .
N3 Cd1 N5 C15 28.3(10) . .
N4 Cd1 N5 C15 4.6(6) . .
O1 Cd1 N5 C15 93.6(6) . .
N1 Cd1 N5 C16 -19.9(9) . .
N7 Cd1 N5 C16 77.9(8) . .
N3 Cd1 N5 C16 -162.0(7) . .
N4 Cd1 N5 C16 174.3(9) . .
O1 Cd1 N5 C16 -96.6(8) . .
N5 C15 N6 C21 -0.4(10) . .
C14 C15 N6 C21 -179.6(8) . .
C20 C21 N6 C15 -177.9(10) . .
C16 C21 N6 C15 0.3(10) . .
C25 C26 N7 C22 4.9(15) . .
C25 C26 N7 Cd1 -156.5(8) . .
C23 C22 N7 C26 -5.6(14) . .
C23 C22 N7 Cd1 156.1(8) . .
N1 Cd1 N7 C26 -14.1(7) . .
N5 Cd1 N7 C26 -140.8(7) . .
N3 Cd1 N7 C26 59.5(7) . .
N4 Cd1 N7 C26 146.0(7) . .
O1 Cd1 N7 C26 -93.1(19) . .
N1 Cd1 N7 C22 -174.8(7) . .
N5 Cd1 N7 C22 58.5(7) . .
N3 Cd1 N7 C22 -101.1(7) . .
N4 Cd1 N7 C22 -14.7(7) . .
O1 Cd1 N7 C22 106.2(18) . .
C28 C29 N8 C30 -0.4(14) . .
C28 C29 N8 Cd2 173.4(7) . .
C31 C30 N8 C29 0.2(15) . .
C31 C30 N8 Cd2 -174.0(9) . .
N13 Cd2 N8 C29 149.1(7) . .
N9 Cd2 N8 C29 18.8(7) . .
N12 Cd2 N8 C29 -139.8(7) . .
N11 Cd2 N8 C29 -53.5(7) . .
N15 Cd2 N8 C29 94.5(10) . .
N13 Cd2 N8 C30 -37.4(7) . .
N9 Cd2 N8 C30 -167.7(7) . .
N12 Cd2 N8 C30 33.7(8) . .
N11 Cd2 N8 C30 120.0(7) . .
N15 Cd2 N8 C30 -91.9(11) . .
N10 C38 N9 C32 2.1(8) . .
C40 C38 N9 C32 -178.2(7) . .
N10 C38 N9 Cd2 176.1(5) . .
C40 C38 N9 Cd2 -4.3(9) . .
C33 C32 N9 C38 178.6(9) . .
C37 C32 N9 C38 -1.0(9) . .
C33 C32 N9 Cd2 7.7(15) . .
C37 C32 N9 Cd2 -171.8(6) . .
N13 Cd2 N9 C38 -170.5(5) . .
N12 Cd2 N9 C38 8.2(9) . .
N11 Cd2 N9 C38 4.3(5) . .
N15 Cd2 N9 C38 106.3(5) . .
N8 Cd2 N9 C38 -89.2(5) . .
N13 Cd2 N9 C32 -0.1(10) . .
N12 Cd2 N9 C32 178.6(7) . .
N11 Cd2 N9 C32 174.7(9) . .
N15 Cd2 N9 C32 -83.3(8) . .
N8 Cd2 N9 C32 81.2(8) . .
N9 C38 N10 C37 -2.5(9) . .
C40 C38 N10 C37 177.9(8) . .
C36 C37 N10 C38 -177.5(10) . .
C32 C37 N10 C38 1.7(9) . .
C38 C40 N11 C41 -176.7(7) . .
C39 C40 N11 C41 3.9(12) . .
C38 C40 N11 Cd2 4.0(9) . .
C39 C40 N11 Cd2 -175.4(7) . .
C42 C41 N11 C40 149.1(7) . .
C42 C41 N11 Cd2 -31.7(9) . .
N13 Cd2 N11 C40 165.0(6) . .
N9 Cd2 N11 C40 -4.6(5) . .
N12 Cd2 N11 C40 176.8(6) . .
N15 Cd2 N11 C40 -89.8(6) . .
N8 Cd2 N11 C40 81.6(6) . .
N13 Cd2 N11 C41 -14.2(9) . .
N9 Cd2 N11 C41 176.2(6) . .
N12 Cd2 N11 C41 -2.4(6) . .
N15 Cd2 N11 C41 90.9(6) . .
N8 Cd2 N11 C41 -97.6(6) . .
C46 C45 N12 C43 178.9(7) . .
C44 C45 N12 C43 -1.5(13) . .
C46 C45 N12 Cd2 -4.3(9) . .
C44 C45 N12 Cd2 175.3(7) . .
C42 C43 N12 C45 -156.7(8) . .
C42 C43 N12 Cd2 26.8(10) . .
N13 Cd2 N12 C45 4.0(6) . .
N9 Cd2 N12 C45 -174.9(6) . .
N11 Cd2 N12 C45 -171.2(6) . .
N15 Cd2 N12 C45 87.9(6) . .
N8 Cd2 N12 C45 -79.1(6) . .
N13 Cd2 N12 C43 -179.4(7) . .
N9 Cd2 N12 C43 1.6(10) . .
N11 Cd2 N12 C43 5.3(6) . .
N15 Cd2 N12 C43 -95.5(6) . .
N8 Cd2 N12 C43 97.5(6) . .
N14 C46 N13 C47 -0.2(9) . .
C45 C46 N13 C47 179.4(7) . .
N14 C46 N13 Cd2 -177.7(5) . .
C45 C46 N13 Cd2 1.8(10) . .
C48 C47 N13 C46 179.0(9) . .
C52 C47 N13 C46 -0.3(9) . .
C48 C47 N13 Cd2 -4.7(16) . .
C52 C47 N13 Cd2 176.0(6) . .
N9 Cd2 N13 C46 176.7(5) . .
N12 Cd2 N13 C46 -2.8(5) . .
N11 Cd2 N13 C46 9.6(9) . .
N15 Cd2 N13 C46 -98.5(6) . .
N8 Cd2 N13 C46 94.5(6) . .
N9 Cd2 N13 C47 0.6(10) . .
N12 Cd2 N13 C47 -178.9(9) . .
N11 Cd2 N13 C47 -166.5(7) . .
N15 Cd2 N13 C47 85.3(9) . .
N8 Cd2 N13 C47 -81.7(9) . .
C47 C52 N14 C46 -0.8(9) . .
C51 C52 N14 C46 179.4(10) . .
N13 C46 N14 C52 0.6(10) . .
C45 C46 N14 C52 -178.9(8) . .
C54 C53 N15 C57 -4.2(14) . .
C54 C53 N15 Cd2 174.6(8) . .
C56 C57 N15 C53 3.3(13) . .
C56 C57 N15 Cd2 -175.5(6) . .
N13 Cd2 N15 C53 -155.5(7) . .
N9 Cd2 N15 C53 -25.4(7) . .
N12 Cd2 N15 C53 133.2(7) . .
N11 Cd2 N15 C53 46.4(7) . .
N8 Cd2 N15 C53 -101.0(10) . .
N13 Cd2 N15 C57 23.3(6) . .
N9 Cd2 N15 C57 153.3(7) . .
N12 Cd2 N15 C57 -48.0(7) . .
N11 Cd2 N15 C57 -134.8(6) . .
N8 Cd2 N15 C57 77.8(10) . .
C61 C62 N16 C58 1(2) . .
C59 C58 N16 C62 -0.4(19) . .
O2 Cl1 O1 Cd1 166.5(4) . .
O3 Cl1 O1 Cd1 -72.4(6) . .
O4 Cl1 O1 Cd1 47.1(6) . .
N1 Cd1 O1 Cl1 80.7(5) . .
N5 Cd1 O1 Cl1 -151.4(5) . .
N7 Cd1 O1 Cl1 160.3(15) . .
N3 Cd1 O1 Cl1 7.4(5) . .
N4 Cd1 O1 Cl1 -78.2(5) . .
O14 Cl4 O13 O14 180.000(15) . 2_667
O15 Cl4 O13 O14 -124.0(11) 2_667 2_667
O15 Cl4 O13 O14 56.0(11) . 2_667
O16 Cl4 O13 O14 115.7(10) 2_667 2_667
O16 Cl4 O13 O14 -64.3(10) . 2_667
O13 Cl4 O13 O14 -107(100) 2_667 2_667
O14 Cl4 O13 O15 -56.0(10) . 2_667
O14 Cl4 O13 O15 124.0(10) 2_667 2_667
O15 Cl4 O13 O15 180.000(4) . 2_667
O16 Cl4 O13 O15 -120.3(10) 2_667 2_667
O16 Cl4 O13 O15 59.7(10) . 2_667
O13 Cl4 O13 O15 17(100) 2_667 2_667
O14 Cl4 O13 O16 64.3(10) . 2_667
O14 Cl4 O13 O16 -115.7(10) 2_667 2_667
O15 Cl4 O13 O16 120.3(10) 2_667 2_667
O15 Cl4 O13 O16 -59.7(10) . 2_667
O16 Cl4 O13 O16 180.000(11) . 2_667
O13 Cl4 O13 O16 137(100) 2_667 2_667
O14 Cl4 O14 O15 138(4) 2_667 2_667
O15 Cl4 O14 O15 180.000(1) . 2_667
O16 Cl4 O14 O15 129.6(13) 2_667 2_667
O16 Cl4 O14 O15 -50.4(13) . 2_667
O13 Cl4 O14 O15 -118.5(12) 2_667 2_667
O13 Cl4 O14 O15 61.5(12) . 2_667
O14 Cl4 O14 O16 9(4) 2_667 2_667
O15 Cl4 O14 O16 -129.6(13) 2_667 2_667
O15 Cl4 O14 O16 50.4(13) . 2_667
O16 Cl4 O14 O16 180.000(15) . 2_667
O13 Cl4 O14 O16 111.9(11) 2_667 2_667
O13 Cl4 O14 O16 -68.1(11) . 2_667
O14 Cl4 O14 O13 -103(4) 2_667 2_667
O15 Cl4 O14 O13 118.5(12) 2_667 2_667
O15 Cl4 O14 O13 -61.5(12) . 2_667
O16 Cl4 O14 O13 -111.9(11) 2_667 2_667
O16 Cl4 O14 O13 68.1(11) . 2_667
O13 Cl4 O14 O13 180.000(13) . 2_667
O14 Cl4 O15 O14 180.000(3) . 2_667
O15 Cl4 O15 O14 93(100) 2_667 2_667
O16 Cl4 O15 O14 -127.3(12) 2_667 2_667
O16 Cl4 O15 O14 52.7(12) . 2_667
O13 Cl4 O15 O14 119.3(11) 2_667 2_667
O13 Cl4 O15 O14 -60.7(11) . 2_667
O14 Cl4 O15 O16 -52.7(12) . 2_667
O14 Cl4 O15 O16 127.3(12) 2_667 2_667
O15 Cl4 O15 O16 -140(100) 2_667 2_667
O16 Cl4 O15 O16 180.000(5) . 2_667
O13 Cl4 O15 O16 -113.4(10) 2_667 2_667
O13 Cl4 O15 O16 66.6(10) . 2_667
O14 Cl4 O15 O13 60.7(11) . 2_667
O14 Cl4 O15 O13 -119.3(11) 2_667 2_667
O15 Cl4 O15 O13 -27(100) 2_667 2_667
O16 Cl4 O15 O13 113.4(10) 2_667 2_667
O16 Cl4 O15 O13 -66.6(10) . 2_667
O13 Cl4 O15 O13 180.000(3) . 2_667
O14 Cl4 O16 O15 49.7(12) . 2_667
O14 Cl4 O16 O15 -130.3(12) 2_667 2_667
O15 Cl4 O16 O15 180.000(4) . 2_667
O16 Cl4 O16 O15 37(4) 2_667 2_667
O13 Cl4 O16 O15 115.1(10) 2_667 2_667
O13 Cl4 O16 O15 -64.9(10) . 2_667
O14 Cl4 O16 O14 180.000(19) . 2_667
O15 Cl4 O16 O14 130.3(12) 2_667 2_667
O15 Cl4 O16 O14 -49.7(12) . 2_667
O16 Cl4 O16 O14 167(4) 2_667 2_667
O13 Cl4 O16 O14 -114.6(10) 2_667 2_667
O13 Cl4 O16 O14 65.4(10) . 2_667
O14 Cl4 O16 O13 -65.4(10) . 2_667
O14 Cl4 O16 O13 114.6(10) 2_667 2_667
O15 Cl4 O16 O13 -115.1(10) 2_667 2_667
O15 Cl4 O16 O13 64.9(10) . 2_667
O16 Cl4 O16 O13 -78(4) 2_667 2_667
O13 Cl4 O16 O13 180.000(12) . 2_667
O18 Cl5 O17 O18 180.00(3) . 2_577
O17 Cl5 O17 O18 -124(30) 2_577 2_577
O20 Cl5 O17 O18 134.5(16) 2_577 2_577
O20 Cl5 O17 O18 -45.5(16) . 2_577
O19 Cl5 O17 O18 63.0(16) . 2_577
O19 Cl5 O17 O18 -117.0(16) 2_577 2_577
O18 Cl5 O18 O17 15(100) 2_577 2_577
O17 Cl5 O18 O17 180.00(3) . 2_577
O20 Cl5 O18 O17 -130.6(17) 2_577 2_577
O20 Cl5 O18 O17 49.4(17) . 2_577
O19 Cl5 O18 O17 -60.3(14) . 2_577
O19 Cl5 O18 O17 119.7(14) 2_577 2_577
O18 Cl5 O18 O20 145(100) 2_577 2_577
O17 Cl5 O18 O20 -49.4(17) . 2_577
O17 Cl5 O18 O20 130.6(17) 2_577 2_577
O20 Cl5 O18 O20 180.00(2) . 2_577
O19 Cl5 O18 O20 70.3(14) . 2_577
O19 Cl5 O18 O20 -109.7(14) 2_577 2_577
O18 Cl5 O20 O18 180.00(3) . 2_577
O17 Cl5 O20 O18 41.4(16) . 2_577
O17 Cl5 O20 O18 -138.6(16) 2_577 2_577
O20 Cl5 O20 O18 140(5) 2_577 2_577
O19 Cl5 O20 O18 -70.6(16) . 2_577
O19 Cl5 O20 O18 109.4(16) 2_577 2_577
